data_4349259
loop_
_publ_author_name
'Chakrabarti, Neena'
'Ruccolo, Serge'
'Parkin, Gerard'

_publ_section_title
;
 Cadmium Compounds with an [N<sub>3</sub>C] Atrane Motif: Evidence for the
 Generation of a Cadmium Hydride Species.
;
_journal_issue 23
_journal_name_full 'Inorganic chemistry'
_journal_page_first 12105
_journal_page_last 12109
_journal_paper_doi 10.1021/acs.inorgchem.6b02196
_journal_volume 55
_journal_year 2016
_chemical_formula_sum 'C22 H30 Cd N4 S3 Si2'
_chemical_formula_weight 615.26
_space_group_crystal_system triclinic
_space_group_IT_number 2
_space_group_name_Hall '-P 1'
_space_group_name_H-M_alt 'P -1'
_atom_sites_solution_hydrogens geom
_audit_creation_method SHELXL-2014/7
_cell_angle_alpha 74.481(2)
_cell_angle_beta 73.363(2)
_cell_angle_gamma 87.447(2)
_cell_formula_units_Z 4
_cell_length_a 13.4871(14)
_cell_length_b 14.3560(15)
_cell_length_c 15.1815(16)
_cell_measurement_reflns_used 4299
_cell_measurement_temperature 150(2)
_cell_measurement_theta_max 25.27
_cell_measurement_theta_min 2.54
_cell_volume 2712.1(5)
_computing_cell_refinement 'Bruker SAINT'
_computing_data_collection 'Bruker APEX2'
_computing_data_reduction 'Bruker SAINT'
_computing_molecular_graphics 'Bruker SHELXTL'
_computing_publication_material 'Bruker SHELXTL'
_computing_structure_refinement 'SHELXL-2014/7 (Sheldrick, 2014)'
_computing_structure_solution 'SHELXS-97 (Sheldrick, 2008)'
_diffrn_ambient_temperature 150(2)
_diffrn_measured_fraction_theta_full 1.000
_diffrn_measured_fraction_theta_max 0.997
_diffrn_measurement_device_type 'Bruker APEX-II CCD'
_diffrn_measurement_method '\f and \w scans'
_diffrn_radiation_type MoK\a
_diffrn_radiation_wavelength 0.71073
_diffrn_reflns_av_R_equivalents 0.1621
_diffrn_reflns_av_unetI/netI 0.2334
_diffrn_reflns_Laue_measured_fraction_full 1.000
_diffrn_reflns_Laue_measured_fraction_max 0.997
_diffrn_reflns_limit_h_max 18
_diffrn_reflns_limit_h_min -18
_diffrn_reflns_limit_k_max 19
_diffrn_reflns_limit_k_min -19
_diffrn_reflns_limit_l_max 20
_diffrn_reflns_limit_l_min -20
_diffrn_reflns_number 40591
_diffrn_reflns_point_group_measured_fraction_full 1.000
_diffrn_reflns_point_group_measured_fraction_max 0.997
_diffrn_reflns_theta_full 25.242
_diffrn_reflns_theta_max 29.130
_diffrn_reflns_theta_min 1.452
_exptl_absorpt_coefficient_mu 1.142
_exptl_absorpt_correction_T_max 0.9665
_exptl_absorpt_correction_T_min 0.8751
_exptl_absorpt_correction_type empirical
_exptl_absorpt_process_details sadabs
_exptl_crystal_colour colorless
_exptl_crystal_density_diffrn 1.507
_exptl_crystal_description plate
_exptl_crystal_F_000 1256
_exptl_crystal_size_max 0.120
_exptl_crystal_size_mid 0.060
_exptl_crystal_size_min 0.030
_refine_diff_density_max 0.806
_refine_diff_density_min -0.958
_refine_diff_density_rms 0.162
_refine_ls_extinction_method none
_refine_ls_goodness_of_fit_ref 0.901
_refine_ls_hydrogen_treatment constr
_refine_ls_matrix_type full
_refine_ls_number_parameters 589
_refine_ls_number_reflns 14593
_refine_ls_number_restraints 0
_refine_ls_restrained_S_all 0.901
_refine_ls_R_factor_all 0.2001
_refine_ls_R_factor_gt 0.0622
_refine_ls_shift/su_max 0.001
_refine_ls_shift/su_mean 0.000
_refine_ls_structure_factor_coef Fsqd
_refine_ls_weighting_details 'w=1/[\s^2^(Fo^2^)+(0.0040P)^2^] where P=(Fo^2^+2Fc^2^)/3'
_refine_ls_weighting_scheme calc
_refine_ls_wR_factor_gt 0.0721
_refine_ls_wR_factor_ref 0.1017
_reflns_Friedel_coverage 0.000
_reflns_number_gt 5788
_reflns_number_total 14593
_reflns_threshold_expression 'I > 2\s(I)'
_cod_data_source_file ntms10_SR.cif
_cod_data_source_block ntms10
_cod_database_code 4349259
_shelx_shelxl_version_number 2014/7
_shelx_space_group_comment
; 
The symmetry employed for this shelxl refinement is uniquely defined 
by the following loop, which should always be used as a source of 
symmetry information in preference to the above space-group names. 
They are only intended as comments. 
;
_shelx_estimated_absorpt_t_min 0.875
_shelx_estimated_absorpt_t_max 0.967

loop_
_space_group_symop_operation_xyz
'x, y, z'
'-x, -y, -z'

loop_
_atom_site_label
_atom_site_type_symbol
_atom_site_fract_x
_atom_site_fract_y
_atom_site_fract_z
_atom_site_U_iso_or_equiv
_atom_site_adp_type
_atom_site_occupancy
_atom_site_site_symmetry_order
_atom_site_calc_flag
_atom_site_refinement_flags_posn
_atom_site_refinement_flags_adp
Cd1 Cd 0.55575(4) 0.40270(4) 0.26639(4) 0.02286(14) Uani 1 1 d . .
S1 S 0.34249(13) 0.27492(13) 0.42149(13) 0.0298(4) Uani 1 1 d . .
S2 S 0.50852(15) 0.15743(13) 0.33969(14) 0.0350(5) Uani 1 1 d . .
S3 S 0.52979(15) 0.24150(14) 0.48424(13) 0.0373(5) Uani 1 1 d . .
Si2 Si 0.66017(15) 0.60932(14) 0.10689(14) 0.0292(5) Uani 1 1 d . .
Si1 Si 0.79970(15) 0.44464(14) 0.15644(14) 0.0273(5) Uani 1 1 d . .
N1 N 0.3831(4) 0.4342(4) 0.2715(4) 0.0302(15) Uani 1 1 d . .
N2 N 0.5700(4) 0.2925(4) 0.1715(4) 0.0266(14) Uani 1 1 d . .
N3 N 0.5939(4) 0.4262(4) 0.4036(4) 0.0249(13) Uani 1 1 d . .
N4 N 0.6826(4) 0.4974(4) 0.1701(3) 0.0248(13) Uani 1 1 d . .
C11 C 0.3111(5) 0.3739(5) 0.3399(5) 0.0230(17) Uani 1 1 d . .
C1 C 0.4809(5) 0.2627(4) 0.3828(4) 0.0248(16) Uani 1 1 d . .
C12 C 0.2070(6) 0.3866(5) 0.3494(5) 0.036(2) Uani 1 1 d . .
H12A H 0.1584 0.3432 0.3971 0.043 Uiso 1 1 calc R U
C14 C 0.2491(6) 0.5252(6) 0.2174(6) 0.047(2) Uani 1 1 d . .
H14A H 0.2300 0.5772 0.1746 0.056 Uiso 1 1 calc R U
C22 C 0.5801(5) 0.1294(5) 0.1637(5) 0.0365(19) Uani 1 1 d . .
H22A H 0.5696 0.0639 0.1951 0.044 Uiso 1 1 calc R U
C2 C 0.7867(5) 0.3155(5) 0.2325(5) 0.035(2) Uani 1 1 d . .
H2A H 0.7433 0.3126 0.2956 0.052 Uiso 1 1 calc R U
H2B H 0.8539 0.2928 0.2358 0.052 Uiso 1 1 calc R U
H2C H 0.7564 0.2756 0.2048 0.052 Uiso 1 1 calc R U
C23 C 0.6181(5) 0.1579(6) 0.0670(5) 0.040(2) Uani 1 1 d . .
H23A H 0.6337 0.1120 0.0324 0.048 Uiso 1 1 calc R U
C24 C 0.6335(5) 0.2547(6) 0.0206(5) 0.040(2) Uani 1 1 d . .
H24A H 0.6601 0.2759 -0.0453 0.048 Uiso 1 1 calc R U
C15 C 0.3498(6) 0.5083(5) 0.2118(5) 0.040(2) Uani 1 1 d . .
H15A H 0.3994 0.5503 0.1637 0.048 Uiso 1 1 calc R U
C13 C 0.1751(5) 0.4622(5) 0.2894(5) 0.038(2) Uani 1 1 d . .
H13A H 0.1049 0.4717 0.2963 0.046 Uiso 1 1 calc R U
C25 C 0.6079(5) 0.3186(5) 0.0754(5) 0.0304(19) Uani 1 1 d . .
H25A H 0.6172 0.3842 0.0446 0.036 Uiso 1 1 calc R U
C6 C 0.6085(5) 0.6016(5) 0.0071(4) 0.041(2) Uani 1 1 d . .
H6A H 0.5482 0.5591 0.0320 0.061 Uiso 1 1 calc R U
H6B H 0.6604 0.5769 -0.0382 0.061 Uiso 1 1 calc R U
H6C H 0.5904 0.6648 -0.0238 0.061 Uiso 1 1 calc R U
C3 C 0.8658(5) 0.4394(5) 0.0318(4) 0.039(2) Uani 1 1 d . .
H3A H 0.8838 0.5039 -0.0086 0.059 Uiso 1 1 calc R U
H3B H 0.8201 0.4086 0.0091 0.059 Uiso 1 1 calc R U
H3C H 0.9275 0.4031 0.0307 0.059 Uiso 1 1 calc R U
C21 C 0.5571(5) 0.1977(5) 0.2159(5) 0.0299(18) Uani 1 1 d . .
C31 C 0.5860(5) 0.3521(5) 0.4796(5) 0.0279(18) Uani 1 1 d . .
C32 C 0.6200(5) 0.3556(5) 0.5558(5) 0.0323(18) Uani 1 1 d . .
H32A H 0.6101 0.3029 0.6091 0.039 Uiso 1 1 calc R U
C33 C 0.6693(6) 0.4397(6) 0.5510(5) 0.040(2) Uani 1 1 d . .
H33A H 0.6956 0.4435 0.6003 0.048 Uiso 1 1 calc R U
C34 C 0.6797(6) 0.5183(5) 0.4729(5) 0.038(2) Uani 1 1 d . .
H34A H 0.7120 0.5759 0.4685 0.046 Uiso 1 1 calc R U
C7 C 0.5642(6) 0.6721(5) 0.1855(5) 0.047(2) Uani 1 1 d . .
H7A H 0.5062 0.6288 0.2231 0.070 Uiso 1 1 calc R U
H7B H 0.5409 0.7282 0.1469 0.070 Uiso 1 1 calc R U
H7C H 0.5963 0.6914 0.2270 0.070 Uiso 1 1 calc R U
C35 C 0.6407(6) 0.5082(5) 0.4022(5) 0.037(2) Uani 1 1 d . .
H35A H 0.6467 0.5612 0.3497 0.045 Uiso 1 1 calc R U
C5 C 0.7765(5) 0.6934(4) 0.0501(4) 0.0343(19) Uani 1 1 d . .
H5A H 0.8274 0.6663 0.0060 0.051 Uiso 1 1 calc R U
H5B H 0.8052 0.7022 0.0985 0.051 Uiso 1 1 calc R U
H5C H 0.7567 0.7547 0.0167 0.051 Uiso 1 1 calc R U
C4 C 0.8923(5) 0.5074(5) 0.1942(5) 0.040(2) Uani 1 1 d . .
H4A H 0.9190 0.5661 0.1459 0.060 Uiso 1 1 calc R U
H4B H 0.9484 0.4660 0.2031 0.060 Uiso 1 1 calc R U
H4C H 0.8571 0.5226 0.2530 0.060 Uiso 1 1 calc R U
Cd2 Cd 0.05175(4) 0.89614(4) 0.26771(4) 0.02176(13) Uani 1 1 d . .
S4 S -0.15586(14) 0.76660(13) 0.27568(13) 0.0313(5) Uani 1 1 d . .
S6 S -0.00006(16) 0.65087(14) 0.35257(14) 0.0357(5) Uani 1 1 d . .
S5 S 0.03929(14) 0.72780(13) 0.14948(13) 0.0323(5) Uani 1 1 d . .
Si3 Si 0.29495(15) 0.94242(14) 0.22137(14) 0.0266(5) Uani 1 1 d . .
Si4 Si 0.15624(14) 1.10516(13) 0.26619(13) 0.0237(5) Uani 1 1 d . .
N6 N 0.0713(4) 0.7888(4) 0.4110(4) 0.0277(14) Uani 1 1 d . .
N5 N 0.0850(4) 0.9190(4) 0.0990(4) 0.0247(13) Uani 1 1 d . .
N7 N -0.1222(4) 0.9250(4) 0.3298(4) 0.0258(14) Uani 1 1 d . .
N8 N 0.1782(4) 0.9925(3) 0.2500(3) 0.0234(13) Uani 1 1 d . .
C41 C -0.1915(5) 0.8666(5) 0.3207(5) 0.0254(17) Uani 1 1 d . .
C51 C 0.0807(5) 0.8409(5) 0.0688(5) 0.0236(17) Uani 1 1 d . .
C42 C -0.2977(5) 0.8821(5) 0.3503(5) 0.0308(19) Uani 1 1 d . .
H42A H -0.3447 0.8401 0.3446 0.037 Uiso 1 1 calc R U
C74 C 0.0532(6) 1.1666(5) 0.2134(5) 0.038(2) Uani 1 1 d . .
H74A H 0.0795 1.1850 0.1451 0.057 Uiso 1 1 calc R U
H74B H 0.0330 1.2232 0.2355 0.057 Uiso 1 1 calc R U
H74C H -0.0057 1.1231 0.2324 0.057 Uiso 1 1 calc R U
C44 C -0.2619(6) 1.0167(5) 0.3967(5) 0.040(2) Uani 1 1 d . .
H44A H -0.2841 1.0687 0.4223 0.048 Uiso 1 1 calc R U
C75 C 0.1148(5) 1.1022(5) 0.3959(4) 0.0355(19) Uani 1 1 d . .
H75A H 0.0520 1.0635 0.4274 0.053 Uiso 1 1 calc R U
H75B H 0.1030 1.1669 0.4023 0.053 Uiso 1 1 calc R U
H75C H 0.1681 1.0748 0.4245 0.053 Uiso 1 1 calc R U
C76 C 0.2712(5) 1.1905(4) 0.2108(4) 0.0316(18) Uani 1 1 d . .
H76A H 0.2971 1.1937 0.1442 0.047 Uiso 1 1 calc R U
H76B H 0.3242 1.1680 0.2415 0.047 Uiso 1 1 calc R U
H76C H 0.2514 1.2536 0.2182 0.047 Uiso 1 1 calc R U
C8 C -0.0207(5) 0.7529(4) 0.2630(4) 0.0257(16) Uani 1 1 d . .
C62 C 0.0708(5) 0.6293(5) 0.5063(5) 0.037(2) Uani 1 1 d . .
H62A H 0.0551 0.5639 0.5182 0.045 Uiso 1 1 calc R U
C65 C 0.1138(5) 0.8191(5) 0.4679(5) 0.0279(18) Uani 1 1 d . .
H65A H 0.1297 0.8848 0.4538 0.033 Uiso 1 1 calc R U
C45 C -0.1592(6) 0.9989(5) 0.3684(5) 0.0328(18) Uani 1 1 d . .
H45A H -0.1121 1.0394 0.3760 0.039 Uiso 1 1 calc R U
C52 C 0.1105(5) 0.8462(5) -0.0287(5) 0.0358(19) Uani 1 1 d . .
H52A H 0.1057 0.7915 -0.0492 0.043 Uiso 1 1 calc R U
C63 C 0.1136(5) 0.6616(5) 0.5655(5) 0.040(2) Uani 1 1 d . .
H63A H 0.1276 0.6182 0.6179 0.048 Uiso 1 1 calc R U
C54 C 0.1508(5) 1.0135(5) -0.0605(5) 0.0361(19) Uani 1 1 d . .
H54A H 0.1740 1.0735 -0.1027 0.043 Uiso 1 1 calc R U
C55 C 0.1198(5) 1.0025(5) 0.0349(5) 0.0324(18) Uani 1 1 d . .
H55A H 0.1230 1.0565 0.0569 0.039 Uiso 1 1 calc R U
C64 C 0.1352(5) 0.7585(5) 0.5462(5) 0.0362(19) Uani 1 1 d . .
H64A H 0.1636 0.7824 0.5851 0.043 Uiso 1 1 calc R U
C53 C 0.1469(5) 0.9331(5) -0.0939(5) 0.0374(19) Uani 1 1 d . .
H53A H 0.1685 0.9378 -0.1590 0.045 Uiso 1 1 calc R U
C72 C 0.3811(5) 1.0071(5) 0.1010(4) 0.038(2) Uani 1 1 d . .
H72A H 0.4043 1.0684 0.1033 0.057 Uiso 1 1 calc R U
H72B H 0.3431 1.0173 0.0547 0.057 Uiso 1 1 calc R U
H72C H 0.4398 0.9687 0.0834 0.057 Uiso 1 1 calc R U
C73 C 0.3692(5) 0.9353(5) 0.3105(4) 0.0377(19) Uani 1 1 d . .
H73A H 0.3806 0.9993 0.3149 0.057 Uiso 1 1 calc R U
H73B H 0.4346 0.9067 0.2903 0.057 Uiso 1 1 calc R U
H73C H 0.3302 0.8964 0.3717 0.057 Uiso 1 1 calc R U
C71 C 0.2803(5) 0.8151(5) 0.2159(5) 0.035(2) Uani 1 1 d . .
H71A H 0.2384 0.7774 0.2765 0.053 Uiso 1 1 calc R U
H71B H 0.3473 0.7877 0.2010 0.053 Uiso 1 1 calc R U
H71C H 0.2476 0.8149 0.1675 0.053 Uiso 1 1 calc R U
C61 C 0.0515(5) 0.6958(5) 0.4287(5) 0.0250(16) Uani 1 1 d . .
C43 C -0.3324(6) 0.9567(5) 0.3867(5) 0.040(2) Uani 1 1 d . .
H43A H -0.4028 0.9678 0.4049 0.048 Uiso 1 1 calc R U

loop_
_atom_site_aniso_label
_atom_site_aniso_U_11
_atom_site_aniso_U_22
_atom_site_aniso_U_33
_atom_site_aniso_U_23
_atom_site_aniso_U_13
_atom_site_aniso_U_12
Cd1 0.0215(3) 0.0228(3) 0.0234(3) -0.0047(2) -0.0060(2) -0.0007(2)
S1 0.0238(10) 0.0274(11) 0.0339(11) -0.0051(9) -0.0038(9) -0.0023(8)
S2 0.0360(13) 0.0218(11) 0.0435(13) -0.0066(10) -0.0074(10) 0.0015(9)
S3 0.0414(13) 0.0332(12) 0.0355(12) 0.0060(9) -0.0200(10) -0.0133(10)
Si2 0.0291(12) 0.0277(12) 0.0261(12) 0.0000(9) -0.0070(10) -0.0020(9)
Si1 0.0232(12) 0.0323(12) 0.0248(11) -0.0056(9) -0.0057(9) -0.0036(9)
N1 0.028(4) 0.029(4) 0.034(4) -0.008(3) -0.010(3) 0.006(3)
N2 0.024(3) 0.030(4) 0.034(4) -0.014(3) -0.017(3) 0.010(3)
N3 0.028(3) 0.026(3) 0.020(3) -0.007(3) -0.004(3) 0.001(3)
N4 0.024(3) 0.029(3) 0.020(3) -0.006(3) -0.003(3) -0.007(3)
C11 0.022(4) 0.024(4) 0.025(4) -0.008(3) -0.006(3) -0.004(3)
C1 0.030(4) 0.023(4) 0.019(4) -0.005(3) -0.003(3) -0.004(3)
C12 0.033(5) 0.026(5) 0.045(6) -0.013(4) -0.004(4) 0.000(4)
C14 0.039(5) 0.046(5) 0.057(6) -0.014(5) -0.020(5) 0.018(4)
C22 0.034(5) 0.024(4) 0.052(5) -0.019(4) -0.006(4) 0.000(4)
C2 0.027(5) 0.034(5) 0.045(5) -0.010(4) -0.013(4) -0.008(4)
C23 0.034(5) 0.045(5) 0.047(5) -0.027(5) -0.006(4) -0.006(4)
C24 0.037(5) 0.061(6) 0.028(5) -0.022(4) -0.007(4) 0.002(4)
C15 0.029(5) 0.048(5) 0.038(5) -0.007(4) -0.005(4) -0.001(4)
C13 0.021(4) 0.048(5) 0.051(5) -0.026(4) -0.008(4) 0.007(4)
C25 0.032(5) 0.033(5) 0.033(5) -0.012(4) -0.017(4) 0.003(4)
C6 0.037(5) 0.045(5) 0.040(5) 0.000(4) -0.018(4) -0.015(4)
C3 0.033(5) 0.048(5) 0.034(5) -0.014(4) -0.001(4) 0.000(4)
C21 0.028(4) 0.024(4) 0.043(5) -0.020(4) -0.007(4) -0.003(3)
C31 0.030(4) 0.036(5) 0.015(4) -0.010(3) 0.000(3) 0.003(4)
C32 0.031(5) 0.044(5) 0.021(4) -0.009(4) -0.008(3) 0.003(4)
C33 0.047(5) 0.053(6) 0.030(5) -0.023(4) -0.014(4) 0.002(4)
C34 0.055(6) 0.025(4) 0.036(5) -0.010(4) -0.011(4) -0.007(4)
C7 0.058(6) 0.038(5) 0.039(5) -0.004(4) -0.014(4) 0.005(4)
C35 0.054(5) 0.029(5) 0.028(4) -0.012(4) -0.003(4) -0.004(4)
C5 0.044(5) 0.030(4) 0.029(4) 0.004(3) -0.020(4) -0.009(4)
C4 0.042(5) 0.034(5) 0.041(5) 0.003(4) -0.016(4) -0.016(4)
Cd2 0.0221(3) 0.0192(3) 0.0224(3) -0.0039(2) -0.0049(2) -0.0019(2)
S4 0.0240(10) 0.0290(11) 0.0401(12) -0.0098(9) -0.0066(9) -0.0041(8)
S6 0.0438(14) 0.0229(11) 0.0418(13) -0.0046(10) -0.0175(11) -0.0008(10)
S5 0.0351(12) 0.0270(11) 0.0340(11) -0.0129(9) -0.0035(9) -0.0034(9)
Si3 0.0234(12) 0.0293(12) 0.0287(12) -0.0115(10) -0.0060(9) -0.0009(9)
Si4 0.0251(11) 0.0201(11) 0.0241(11) -0.0063(9) -0.0036(9) -0.0008(9)
N6 0.032(4) 0.025(4) 0.022(3) -0.002(3) -0.003(3) -0.002(3)
N5 0.028(3) 0.020(3) 0.026(3) -0.006(3) -0.008(3) 0.002(3)
N7 0.029(4) 0.019(3) 0.023(3) -0.001(3) -0.001(3) 0.000(3)
N8 0.021(3) 0.020(3) 0.028(3) -0.007(3) -0.003(3) 0.000(2)
C41 0.021(4) 0.026(4) 0.024(4) -0.002(3) -0.003(3) 0.002(3)
C51 0.019(4) 0.025(4) 0.028(4) -0.008(3) -0.009(3) 0.009(3)
C42 0.021(5) 0.029(5) 0.031(5) 0.005(4) 0.000(4) -0.003(4)
C74 0.051(6) 0.018(4) 0.044(5) -0.006(4) -0.015(4) 0.006(4)
C44 0.034(5) 0.031(5) 0.047(5) -0.005(4) -0.004(4) 0.001(4)
C75 0.050(5) 0.028(4) 0.028(4) -0.005(3) -0.012(4) -0.004(4)
C76 0.042(5) 0.027(4) 0.029(4) -0.007(3) -0.014(4) -0.002(3)
C8 0.031(4) 0.012(4) 0.029(4) 0.000(3) -0.006(3) 0.000(3)
C62 0.037(5) 0.022(4) 0.049(5) 0.007(4) -0.019(4) -0.003(4)
C65 0.028(4) 0.028(4) 0.027(4) -0.012(4) -0.002(3) 0.001(3)
C45 0.039(5) 0.022(4) 0.033(4) -0.006(3) -0.005(4) 0.002(4)
C52 0.046(5) 0.033(5) 0.037(5) -0.018(4) -0.018(4) 0.006(4)
C63 0.040(5) 0.031(5) 0.040(5) 0.005(4) -0.012(4) 0.004(4)
C54 0.038(5) 0.039(5) 0.028(5) 0.000(4) -0.013(4) -0.003(4)
C55 0.040(5) 0.026(4) 0.031(5) -0.006(4) -0.010(4) 0.003(4)
C64 0.053(5) 0.032(5) 0.027(4) -0.006(4) -0.019(4) 0.004(4)
C53 0.035(5) 0.047(5) 0.025(4) -0.005(4) -0.007(4) 0.007(4)
C72 0.031(5) 0.044(5) 0.036(5) -0.015(4) -0.002(4) -0.007(4)
C73 0.035(5) 0.044(5) 0.036(5) -0.009(4) -0.012(4) -0.003(4)
C71 0.023(4) 0.037(5) 0.044(5) -0.022(4) 0.003(4) 0.002(4)
C61 0.016(4) 0.030(4) 0.026(4) -0.009(3) 0.000(3) -0.002(3)
C43 0.023(4) 0.036(5) 0.049(5) -0.003(4) -0.001(4) 0.011(4)

loop_
_atom_type_symbol
_atom_type_description
_atom_type_scat_dispersion_real
_atom_type_scat_dispersion_imag
_atom_type_scat_source
C C 0.0033 0.0016 'International Tables Vol C Tables 4.2.6.8 and 6.1.1.4'
H H 0.0000 0.0000 'International Tables Vol C Tables 4.2.6.8 and 6.1.1.4'
Cd Cd -0.8075 1.2024 'International Tables Vol C Tables 4.2.6.8 and 6.1.1.4'
N N 0.0061 0.0033 'International Tables Vol C Tables 4.2.6.8 and 6.1.1.4'
S S 0.1246 0.1234 'International Tables Vol C Tables 4.2.6.8 and 6.1.1.4'
Si Si 0.0817 0.0704 'International Tables Vol C Tables 4.2.6.8 and 6.1.1.4'

loop_
_geom_angle_atom_site_label_1
_geom_angle_atom_site_label_2
_geom_angle_atom_site_label_3
_geom_angle
N4 Cd1 N1 122.9(2)
N4 Cd1 C1 154.8(2)
N1 Cd1 C1 82.2(2)
N4 Cd1 N2 95.83(19)
N1 Cd1 N2 93.61(18)
C1 Cd1 N2 79.2(2)
N4 Cd1 N3 92.41(18)
N1 Cd1 N3 111.26(18)
C1 Cd1 N3 78.42(19)
N2 Cd1 N3 143.63(18)
C11 S1 C1 107.5(3)
C21 S2 C1 106.8(3)
C31 S3 C1 107.0(3)
N4 Si2 C5 115.1(3)
N4 Si2 C7 110.7(3)
C5 Si2 C7 105.7(3)
N4 Si2 C6 111.0(3)
C5 Si2 C6 105.6(3)
C7 Si2 C6 108.4(3)
N4 Si1 C3 114.2(3)
N4 Si1 C4 112.3(3)
C3 Si1 C4 106.8(3)
N4 Si1 C2 111.2(3)
C3 Si1 C2 106.0(3)
C4 Si1 C2 105.8(3)
C11 N1 C15 117.4(6)
C11 N1 Cd1 116.9(5)
C15 N1 Cd1 125.7(5)
C21 N2 C25 117.8(6)
C21 N2 Cd1 118.0(4)
C25 N2 Cd1 123.2(4)
C31 N3 C35 116.5(6)
C31 N3 Cd1 119.9(4)
C35 N3 Cd1 122.6(4)
Si2 N4 Si1 125.5(3)
Si2 N4 Cd1 120.4(3)
Si1 N4 Cd1 113.7(3)
N1 C11 C12 121.4(7)
N1 C11 S1 122.5(5)
C12 C11 S1 116.1(6)
S3 C1 S2 106.0(3)
S3 C1 S1 108.7(3)
S2 C1 S1 109.4(3)
S3 C1 Cd1 111.6(3)
S2 C1 Cd1 111.9(3)
S1 C1 Cd1 109.2(3)
C13 C12 C11 120.3(7)
C15 C14 C13 117.7(7)
C23 C22 C21 120.4(7)
C22 C23 C24 119.8(7)
C23 C24 C25 117.2(7)
N1 C15 C14 124.2(7)
C12 C13 C14 118.9(7)
N2 C25 C24 124.3(7)
N2 C21 C22 120.5(6)
N2 C21 S2 121.0(5)
C22 C21 S2 118.6(6)
N3 C31 C32 123.8(7)
N3 C31 S3 118.9(5)
C32 C31 S3 117.3(6)
C33 C32 C31 118.0(7)
C32 C33 C34 120.0(7)
C35 C34 C33 117.4(7)
N3 C35 C34 124.3(7)
N8 Cd2 N7 124.38(19)
N8 Cd2 C8 154.3(2)
N7 Cd2 C8 81.3(2)
N8 Cd2 N6 94.59(19)
N7 Cd2 N6 95.97(18)
C8 Cd2 N6 79.5(2)
N8 Cd2 N5 93.28(18)
N7 Cd2 N5 107.89(18)
C8 Cd2 N5 78.5(2)
N6 Cd2 N5 144.37(18)
C41 S4 C8 106.8(3)
C8 S6 C61 107.1(3)
C51 S5 C8 105.4(3)
N8 Si3 C71 111.0(3)
N8 Si3 C72 113.3(3)
C71 Si3 C72 105.3(3)
N8 Si3 C73 113.3(3)
C71 Si3 C73 105.9(3)
C72 Si3 C73 107.4(3)
N8 Si4 C76 114.3(3)
N8 Si4 C74 112.3(3)
C76 Si4 C74 104.9(3)
N8 Si4 C75 111.8(3)
C76 Si4 C75 105.6(3)
C74 Si4 C75 107.2(3)
C61 N6 C65 118.7(6)
C61 N6 Cd2 119.5(4)
C65 N6 Cd2 121.2(5)
C55 N5 C51 118.9(6)
C55 N5 Cd2 123.2(5)
C51 N5 Cd2 117.3(4)
C45 N7 C41 117.4(6)
C45 N7 Cd2 125.8(5)
C41 N7 Cd2 116.6(4)
Si3 N8 Si4 126.3(3)
Si3 N8 Cd2 112.7(3)
Si4 N8 Cd2 121.0(3)
N7 C41 C42 120.8(7)
N7 C41 S4 122.6(5)
C42 C41 S4 116.5(6)
N5 C51 C52 120.9(6)
N5 C51 S5 121.3(5)
C52 C51 S5 117.9(5)
C43 C42 C41 120.7(7)
C43 C44 C45 119.0(7)
S6 C8 S4 110.4(3)
S6 C8 S5 106.7(3)
S4 C8 S5 108.2(3)
S6 C8 Cd2 112.1(3)
S4 C8 Cd2 109.5(3)
S5 C8 Cd2 109.8(3)
C63 C62 C61 119.0(7)
N6 C65 C64 123.3(7)
N7 C45 C44 123.2(7)
C53 C52 C51 119.4(7)
C64 C63 C62 119.0(7)
C55 C54 C53 118.5(7)
N5 C55 C54 123.8(7)
C65 C64 C63 118.1(7)
C54 C53 C52 118.5(7)
N6 C61 C62 121.8(6)
N6 C61 S6 120.7(5)
C62 C61 S6 117.5(5)
C42 C43 C44 118.9(7)

loop_
_geom_bond_atom_site_label_1
_geom_bond_atom_site_label_2
_geom_bond_distance
Cd1 N4 2.151(5)
Cd1 N1 2.336(5)
Cd1 C1 2.332(6)
Cd1 N2 2.377(5)
Cd1 N3 2.391(5)
S1 C11 1.742(7)
S1 C1 1.805(6)
S2 C21 1.744(7)
S2 C1 1.786(6)
S3 C31 1.765(7)
S3 C1 1.792(6)
Si2 N4 1.700(5)
Si2 C5 1.871(6)
Si2 C7 1.870(7)
Si2 C6 1.870(6)
Si1 N4 1.703(5)
Si1 C3 1.867(6)
Si1 C4 1.867(6)
Si1 C2 1.889(7)
N1 C11 1.337(8)
N1 C15 1.353(8)
N2 C21 1.342(8)
N2 C25 1.352(8)
N3 C31 1.326(7)
N3 C35 1.353(8)
C11 C12 1.379(9)
C12 C13 1.360(9)
C14 C15 1.351(9)
C14 C13 1.391(9)
C22 C23 1.361(9)
C22 C21 1.390(8)
C23 C24 1.374(9)
C24 C25 1.366(9)
C31 C32 1.375(8)
C32 C33 1.379(9)
C33 C34 1.378(9)
C34 C35 1.364(9)
Cd2 N8 2.155(5)
Cd2 N7 2.328(5)
Cd2 C8 2.343(6)
Cd2 N6 2.382(5)
Cd2 N5 2.404(5)
S4 C41 1.742(7)
S4 C8 1.785(7)
S6 C8 1.785(6)
S6 C61 1.771(7)
S5 C51 1.752(7)
S5 C8 1.806(6)
Si3 N8 1.692(5)
Si3 C71 1.873(7)
Si3 C72 1.877(6)
Si3 C73 1.880(6)
Si4 N8 1.700(5)
Si4 C76 1.866(6)
Si4 C74 1.872(7)
Si4 C75 1.876(6)
N6 C61 1.312(7)
N6 C65 1.331(8)
N5 C55 1.329(7)
N5 C51 1.329(7)
N7 C45 1.355(7)
N7 C41 1.342(8)
C41 C42 1.400(9)
C51 C52 1.400(8)
C42 C43 1.340(9)
C44 C43 1.376(9)
C44 C45 1.362(9)
C62 C63 1.379(9)
C62 C61 1.385(8)
C65 C64 1.369(8)
C52 C53 1.376(9)
C63 C64 1.369(9)
C54 C55 1.355(8)
C54 C53 1.388(9)
